data_1534849
loop_
_publ_author_name
'Shilov, G.V.'
'Atovmyan, L.O.'

_publ_section_title
;
 Composition and structure of solid electrolyte: sodium-magnesium-titanium
 ternary oxide.
;
_journal_name_full Kristallografiya
_journal_page_first 824
_journal_page_last 828
_journal_volume 40
_journal_year 1995
_chemical_formula_sum 'Mg2 Na20 O52 Ti20'
_chemical_name_systematic 'Na20 Mg2 Ti20 O52'
_space_group_crystal_system monoclinic
_space_group_IT_number 12
_space_group_name_Hall '-B 2'
_space_group_name_H-M_alt 'B 1 1 2/m'
_cell_angle_alpha 90
_cell_angle_beta 90
_cell_angle_gamma 86.29
_cell_formula_units_Z 1
_cell_length_a 37.586
_cell_length_b 9.451
_cell_length_c 2.969
_cell_volume 1052.454
_citation_journal_id_ASTM KRISAJ
_cod_data_source_file Shilov_KRISAJ_1995_1525.cif
_cod_data_source_block Mg2Na20O52Ti20
_cod_depositor_comments
;
 Updating space group information.

 Antanas Vaitkus,
 2018-07-23
;
_cod_database_code 1534849

loop_
_space_group_symop_id
_space_group_symop_operation_xyz
1 x,y,z
2 -x,-y,z
3 -x,-y,-z
4 x,y,-z
5 x+1/2,y,z+1/2
6 -x+1/2,-y,z+1/2
7 -x+1/2,-y,-z+1/2
8 x+1/2,y,-z+1/2

loop_
_atom_site_label
_atom_site_type_symbol
_atom_site_fract_x
_atom_site_fract_y
_atom_site_fract_z
_atom_site_occupancy
_atom_site_U_iso_or_equiv
O8 O-2 -0.053 0.004 0 1 0.0
Na1 Na+1 -0.2056 0.233 0 1 0.0
Na7 Na+1 0 0.5 0.5 0.28 0.0
Mg5 Mg+2 -0.2203 -0.0896 0.5 0.091 0.0
Ti1 Ti+4 0 0 0 0.909 0.0
Mg2 Mg+2 -0.0656 -0.1311 0.5 0.091 0.0
Mg1 Mg+2 0 0 0 0.091 0.0
Mg6 Mg+2 -0.1394 0.3977 0.5 0.091 0.0
O10 O-2 -0.1096 0.588 0.5 1 0.0
O7 O-2 -0.2418 0.108 0.5 1 0.0
Na3 Na+1 -0.0638 0.207 0.5 0.52 0.0
O6 O-2 -0.2276 0.424 0.5 1 0.0
O1 O-2 -0.0458 0.468 0.5 1 0.0
Ti5 Ti+4 -0.2203 -0.0896 0.5 0.909 0.0
O4 O-2 -0.1025 0.36 0 1 0.0
O11 O-2 -0.0593 -0.272 0 1 0.0
Na5 Na+1 -0.0017 -0.357 0 0.74 0.0
Na2 Na+1 -0.1443 0.742 0 1 0.0
Mg3 Mg+2 -0.0764 0.5321 0 0.091 0.0
O13 O-2 -0.1102 -0.095 0.5 1 0.0
Na4 Na+1 -0.1361 0.062 0 1 0.0
Ti4 Ti+4 -0.2186 0.5611 0 0.909 0.0
O5 O-2 0.0011 0.135 0.5 1 0.0
Na8 Na+1 0 -0.5 0 0.24 0.0
Ti3 Ti+4 -0.0764 0.5321 0 0.909 0.0
O12 O-2 -0.1554 0.232 0.5 1 0.0
Mg4 Mg+2 -0.2186 0.5611 0 0.091 0.0
O2 O-2 -0.2136 0.695 0.5 1 0.0
Ti6 Ti+4 -0.1394 0.3977 0.5 0.909 0.0
Ti2 Ti+4 -0.0656 -0.1311 0.5 0.909 0.0
Na6 Na+1 0.047 -0.253 0 0.48 0.0
O3 O-2 -0.1896 0.934 0 1 0.0
O9 O-2 -0.1673 0.489 0 1 0.0
